data_4038672
loop_
_publ_author_name
'Wang, Yuqing'
'Wang, Gaigai'
'Peshkov, Anatoly A.'
'Yao, Ruwei'
'Hasan, Muhammad'
'Zaman, Manzoor'
'Liu, Chao'
'Kashtanov, Stepan'
'Pereshivko, Olga P.'
'Peshkov, Vsevolod A.'

_publ_section_title
;
 Controlling the stereochemistry in 2-oxo-aldehyde-derived Ugi adducts
 through the cinchona alkaloid-promoted electrophilic fluorination.
;
_journal_name_full 'Beilstein journal of organic chemistry'
_journal_page_first 1963
_journal_page_last 1973
_journal_paper_doi 10.3762/bjoc.16.163
_journal_volume 16
_journal_year 2020
_chemical_absolute_configuration unk
_chemical_formula_moiety '0.1(C27 H27 F N2 O3)'
_chemical_formula_sum 'C2.7 H2.7 F0.1 N0.2 O0.3'
_chemical_formula_weight 44.65
_space_group_crystal_system orthorhombic
_space_group_IT_number 19
_space_group_name_Hall 'P 2ac 2ab'
_space_group_name_H-M_alt 'P 21 21 21'
_atom_sites_solution_hydrogens difmap
_atom_sites_solution_primary dual
_audit_creation_date 2020-07-10
_audit_creation_method
;
Olex2 1.2
(compiled 2018.05.29 svn.r3508 for OlexSys, GUI svn.r5506)
;
_cell_angle_alpha 90
_cell_angle_beta 90
_cell_angle_gamma 90
_cell_formula_units_Z 40
_cell_length_a 10.0069(3)
_cell_length_b 14.7854(5)
_cell_length_c 16.3253(5)
_cell_measurement_reflns_used 9053
_cell_measurement_temperature 120
_cell_measurement_theta_max 68.28
_cell_measurement_theta_min 4.03
_cell_volume 2415.43(13)
_computing_cell_refinement 'SAINT v8.37A (Bruker, 2015)'
_computing_data_reduction 'SAINT v8.37A (Bruker, 2015)'
_computing_molecular_graphics 'Olex2 (Dolomanov et al., 2009)'
_computing_publication_material 'Olex2 (Dolomanov et al., 2009)'
_computing_structure_refinement 'ShelXL (Sheldrick, 2015)'
_computing_structure_solution 'ShelXT (Sheldrick, 2015)'
_diffrn_ambient_temperature 120.0
_diffrn_detector 'Bruker APEX2 area detector'
_diffrn_detector_area_resol_mean 7.9
_diffrn_detector_type 'CCD area detector'
_diffrn_measured_fraction_theta_full 0.999
_diffrn_measured_fraction_theta_max 0.999
_diffrn_measurement_device 'three-circle diffractometer'
_diffrn_measurement_device_type 'Bruker SMART APEX2 area detector'
_diffrn_measurement_method '\w and \f scans'
_diffrn_radiation_monochromator 'mirror optics'
_diffrn_radiation_probe x-ray
_diffrn_radiation_type CuK\a
_diffrn_radiation_wavelength 1.54178
_diffrn_reflns_av_R_equivalents 0.0666
_diffrn_reflns_av_unetI/netI 0.0181
_diffrn_reflns_Laue_measured_fraction_full 0.999
_diffrn_reflns_Laue_measured_fraction_max 0.999
_diffrn_reflns_limit_h_max 12
_diffrn_reflns_limit_h_min -12
_diffrn_reflns_limit_k_max 17
_diffrn_reflns_limit_k_min -17
_diffrn_reflns_limit_l_max 19
_diffrn_reflns_limit_l_min -19
_diffrn_reflns_number 97609
_diffrn_reflns_point_group_measured_fraction_full 0.999
_diffrn_reflns_point_group_measured_fraction_max 0.999
_diffrn_reflns_theta_full 67.679
_diffrn_reflns_theta_max 68.331
_diffrn_reflns_theta_min 4.034
_diffrn_source 'microfocus sealed X-ray tube'
_diffrn_source_type 'Incoatec I\ms'
_diffrn_standards_number 0
_exptl_absorpt_coefficient_mu 0.696
_exptl_absorpt_correction_T_max 0.7531
_exptl_absorpt_correction_T_min 0.5203
_exptl_absorpt_correction_type none
_exptl_absorpt_process_details
'SADABS-2016/2 (Bruker,2016/2) was used for absorption correction. wR2(int) was 0.1425 before and 0.0876 after correction. The Ratio of minimum to maximum transmission is 0.6909. The \l/2 correction factor is Not present.'
_exptl_crystal_colour colourless
_exptl_crystal_colour_primary colourless
_exptl_crystal_density_diffrn 1.228
_exptl_crystal_description block
_exptl_crystal_F_000 944
_exptl_crystal_preparation 'as described in manuscript'
_exptl_crystal_recrystallization_method 'as described in manuscript'
_exptl_crystal_size_max 0.5
_exptl_crystal_size_mid 0.1
_exptl_crystal_size_min 0.1
_refine_diff_density_max 0.532
_refine_diff_density_min -0.244
_refine_diff_density_rms 0.048
_refine_ls_abs_structure_details
;
 Flack x determined using 1860 quotients [(I+)-(I-)]/[(I+)+(I-)]
 (Parsons, Flack and Wagner, Acta Cryst. B69 (2013) 249-259).
;
_refine_ls_abs_structure_Flack 0.06(3)
_refine_ls_extinction_method none
_refine_ls_goodness_of_fit_ref 1.101
_refine_ls_hydrogen_treatment refall
_refine_ls_matrix_type full
_refine_ls_number_parameters 406
_refine_ls_number_reflns 4430
_refine_ls_number_restraints 0
_refine_ls_restrained_S_all 1.101
_refine_ls_R_factor_all 0.0342
_refine_ls_R_factor_gt 0.0334
_refine_ls_shift/su_max 0.000
_refine_ls_shift/su_mean 0.000
_refine_ls_structure_factor_coef Fsqd
_refine_ls_weighting_details 'w=1/[\s^2^(Fo^2^)+(0.0556P)^2^+0.4188P] where P=(Fo^2^+2Fc^2^)/3'
_refine_ls_weighting_scheme calc
_refine_ls_wR_factor_gt 0.0870
_refine_ls_wR_factor_ref 0.0883
_reflns_Friedel_coverage 0.761
_reflns_Friedel_fraction_full 1.000
_reflns_Friedel_fraction_max 1.000
_reflns_number_gt 4343
_reflns_number_total 4430
_reflns_threshold_expression 'I > 2\s(I)'
_cod_data_source_file 1860-5397-16-163-S2.cif
_cod_data_source_block cu_20200707b_0m
_cod_depositor_comments 'Adding full bibliography for 4038672--4038673.cif.'
_cod_original_formula_sum 'C2.70 H2.70 F0.10 N0.20 O0.30'
_cod_database_code 4038672
_shelx_shelxl_version_number 2018/3
_shelx_space_group_comment
;
The symmetry employed for this shelxl refinement is uniquely defined
by the following loop, which should always be used as a source of
symmetry information in preference to the above space-group names.
They are only intended as comments.
;
_olex2_refinement_description
;
;
_olex2_exptl_crystal_mounting_method 'as described in manuscript'
_olex2_submission_special_instructions 'No special instructions were received'

loop_
_space_group_symop_operation_xyz
'x, y, z'
'-x+1/2, -y, z+1/2'
'-x, y+1/2, -z+1/2'
'x+1/2, -y+1/2, -z'

loop_
_atom_site_label
_atom_site_type_symbol
_atom_site_fract_x
_atom_site_fract_y
_atom_site_fract_z
_atom_site_U_iso_or_equiv
_atom_site_adp_type
_atom_site_occupancy
_atom_site_site_symmetry_order
_atom_site_calc_flag
_atom_site_refinement_flags_posn
_atom_site_refinement_flags_adp
_atom_site_refinement_flags_occupancy
_atom_site_disorder_assembly
_atom_site_disorder_group
F001 F 0.65362(12) 0.53713(8) 0.69796(7) 0.0277(3) Uani 1 1 d . . . . .
O002 O 0.73566(16) 0.33724(10) 0.59177(9) 0.0315(3) Uani 1 1 d . . . . .
O003 O 0.68193(16) 0.64953(10) 0.54821(9) 0.0319(3) Uani 1 1 d . . . . .
O004 O 0.90231(16) 0.55749(10) 0.66716(9) 0.0334(4) Uani 1 1 d . . . . .
N005 N 0.60212(16) 0.50613(10) 0.56273(10) 0.0224(3) Uani 1 1 d . . . . .
N006 N 0.69135(19) 0.36774(12) 0.72572(11) 0.0276(4) Uani 1 1 d . . . . .
C007 C 0.6045(2) 0.59110(13) 0.52512(12) 0.0244(4) Uani 1 1 d . . . . .
C008 C 0.4754(2) 0.45890(13) 0.56908(12) 0.0225(4) Uani 1 1 d . . . . .
C009 C 0.51611(19) 0.60430(13) 0.45277(12) 0.0237(4) Uani 1 1 d . . . . .
C00A C 0.7087(2) 0.38943(13) 0.64727(12) 0.0232(4) Uani 1 1 d . . . . .
C00B C 0.3722(2) 0.49698(13) 0.61424(12) 0.0245(4) Uani 1 1 d . . . . .
C00C C 0.4523(2) 0.68712(14) 0.44266(12) 0.0262(4) Uani 1 1 d . . . . .
C00D C 0.3773(2) 0.70378(14) 0.37243(13) 0.0295(4) Uani 1 1 d . . . . .
C00E C 0.9037(2) 0.51965(14) 0.52693(13) 0.0276(4) Uani 1 1 d . . . . .
C00F C 0.2292(2) 0.37034(14) 0.58091(13) 0.0284(4) Uani 1 1 d . . . . .
C00G C 0.3684(2) 0.63833(15) 0.31188(13) 0.0293(4) Uani 1 1 d . . . . .
C00H C 0.2502(2) 0.45279(14) 0.61962(13) 0.0272(4) Uani 1 1 d . . . . .
C00I C 0.5069(2) 0.53876(14) 0.39179(13) 0.0277(4) Uani 1 1 d . . . . .
C00J C 0.6869(2) 0.27386(14) 0.75846(13) 0.0289(5) Uani 1 1 d . . . . .
C00K C 0.4567(2) 0.37621(14) 0.53007(13) 0.0299(4) Uani 1 1 d . . . . .
C00L C 0.3343(2) 0.33254(14) 0.53630(14) 0.0316(5) Uani 1 1 d . . . . .
C00M C 0.8557(2) 0.46457(15) 0.46363(13) 0.0295(4) Uani 1 1 d . . . . .
C00N C 0.8409(2) 0.52801(13) 0.60950(12) 0.0258(4) Uani 1 1 d . . . . .
C00O C 0.6969(2) 0.49198(13) 0.62716(11) 0.0233(4) Uani 1 1 d . . . . .
C00P C 0.4343(2) 0.55604(15) 0.32109(13) 0.0308(4) Uani 1 1 d . . . . .
C00Q C 0.9253(3) 0.45895(18) 0.39019(14) 0.0374(5) Uani 1 1 d . . . . .
C00R C 1.0220(2) 0.56862(17) 0.51495(16) 0.0370(5) Uani 1 1 d . . . . .
C00S C 0.0963(2) 0.32286(19) 0.58607(17) 0.0400(5) Uani 1 1 d . . . . .
C00T C 1.0424(3) 0.5075(2) 0.37947(17) 0.0490(6) Uani 1 1 d . . . . .
C00U C 0.8143(3) 0.2228(2) 0.7363(2) 0.0530(7) Uani 1 1 d . . . . .
C00V C 0.6810(4) 0.28257(19) 0.85111(16) 0.0523(8) Uani 1 1 d . . . . .
C00W C 1.0905(3) 0.5619(2) 0.44125(18) 0.0494(7) Uani 1 1 d . . . . .
C00X C 0.5646(4) 0.2275(2) 0.7244(2) 0.0566(9) Uani 1 1 d . . . . .
H00B H 0.383(3) 0.556(2) 0.6386(19) 0.044(8) Uiso 1 1 d . . . . .
H00P H 0.429(3) 0.504(2) 0.2812(17) 0.038(7) Uiso 1 1 d . . . . .
H00H H 0.175(3) 0.485(2) 0.6505(17) 0.040(7) Uiso 1 1 d . . . . .
H00I H 0.558(3) 0.481(2) 0.3988(18) 0.040(7) Uiso 1 1 d . . . . .
H00M H 0.775(3) 0.4267(17) 0.4715(15) 0.026(6) Uiso 1 1 d . . . . .
H00K H 0.531(3) 0.3482(19) 0.4986(17) 0.037(7) Uiso 1 1 d . . . . .
H00D H 0.325(3) 0.7614(18) 0.3666(16) 0.030(6) Uiso 1 1 d . . . . .
H00G H 0.316(3) 0.6477(19) 0.2611(18) 0.037(7) Uiso 1 1 d . . . . .
H00W H 1.171(4) 0.602(3) 0.436(2) 0.072(11) Uiso 1 1 d . . . . .
H00Q H 0.897(4) 0.419(2) 0.350(2) 0.056(9) Uiso 1 1 d . . . . .
H00T H 1.097(4) 0.503(3) 0.326(2) 0.069(10) Uiso 1 1 d . . . . .
H00C H 0.460(3) 0.7339(19) 0.4848(18) 0.037(7) Uiso 1 1 d . . . . .
H00A H 0.060(4) 0.319(2) 0.530(2) 0.061(10) Uiso 1 1 d . . . . .
H00J H 0.814(4) 0.162(3) 0.764(2) 0.058(9) Uiso 1 1 d . . . . .
H00X H 0.553(4) 0.166(3) 0.746(2) 0.065(10) Uiso 1 1 d . . . . .
H00R H 1.054(3) 0.606(2) 0.5583(19) 0.043(8) Uiso 1 1 d . . . . .
H00E H 0.109(4) 0.259(3) 0.602(2) 0.067(10) Uiso 1 1 d . . . . .
H00S H 0.669(4) 0.221(3) 0.878(2) 0.069(11) Uiso 1 1 d . . . . .
H00L H 0.320(4) 0.273(3) 0.507(2) 0.070(11) Uiso 1 1 d . . . . .
H00N H 0.822(4) 0.217(2) 0.672(2) 0.057(9) Uiso 1 1 d . . . . .
H00F H 0.033(4) 0.355(2) 0.624(2) 0.058(9) Uiso 1 1 d . . . . .
H00U H 0.599(4) 0.315(3) 0.862(2) 0.058(10) Uiso 1 1 d . . . . .
H00Y H 0.569(4) 0.221(3) 0.663(3) 0.074(11) Uiso 1 1 d . . . . .
H006 H 0.664(3) 0.412(2) 0.759(2) 0.049(9) Uiso 1 1 d . . . . .
H H 0.481(6) 0.266(3) 0.742(3) 0.102(16) Uiso 1 1 d . . . . .
H00V H 0.760(7) 0.314(5) 0.877(4) 0.14(2) Uiso 1 1 d . . . . .
H00O H 0.899(4) 0.262(3) 0.754(3) 0.073(12) Uiso 1 1 d . . . . .

loop_
_atom_site_aniso_label
_atom_site_aniso_U_11
_atom_site_aniso_U_22
_atom_site_aniso_U_33
_atom_site_aniso_U_23
_atom_site_aniso_U_13
_atom_site_aniso_U_12
F001 0.0382(6) 0.0246(6) 0.0205(5) -0.0055(4) 0.0024(5) -0.0003(5)
O002 0.0435(8) 0.0234(7) 0.0275(7) -0.0008(6) 0.0068(6) 0.0032(6)
O003 0.0383(8) 0.0220(7) 0.0355(8) -0.0005(6) -0.0076(7) -0.0073(6)
O004 0.0378(8) 0.0329(8) 0.0294(8) 0.0009(6) -0.0078(6) -0.0086(7)
N005 0.0259(8) 0.0186(7) 0.0226(7) -0.0015(6) 0.0016(6) -0.0017(6)
N006 0.0397(9) 0.0199(8) 0.0232(8) 0.0002(7) -0.0001(7) -0.0046(8)
C007 0.0289(10) 0.0193(9) 0.0252(9) -0.0030(7) 0.0025(8) -0.0014(8)
C008 0.0262(9) 0.0194(8) 0.0220(8) -0.0020(7) -0.0007(7) -0.0014(8)
C009 0.0253(9) 0.0217(9) 0.0240(9) 0.0013(7) 0.0034(8) -0.0025(7)
C00A 0.0250(9) 0.0204(9) 0.0243(9) -0.0009(7) 0.0007(7) -0.0024(7)
C00B 0.0302(10) 0.0211(9) 0.0222(9) -0.0025(7) 0.0018(8) 0.0000(8)
C00C 0.0303(10) 0.0228(9) 0.0256(9) -0.0004(8) 0.0081(8) -0.0005(8)
C00D 0.0303(10) 0.0277(10) 0.0306(10) 0.0048(8) 0.0075(9) 0.0061(9)
C00E 0.0284(10) 0.0265(10) 0.0280(10) 0.0060(8) 0.0002(8) 0.0012(8)
C00F 0.0278(10) 0.0283(10) 0.0292(10) 0.0017(8) -0.0059(8) -0.0058(8)
C00G 0.0291(10) 0.0330(11) 0.0257(10) 0.0039(8) 0.0028(8) 0.0028(9)
C00H 0.0282(10) 0.0274(10) 0.0260(10) -0.0003(8) 0.0006(8) 0.0000(8)
C00I 0.0321(10) 0.0233(9) 0.0278(10) -0.0032(8) 0.0000(8) 0.0025(8)
C00J 0.0376(11) 0.0230(10) 0.0261(10) 0.0046(8) -0.0038(9) -0.0072(9)
C00K 0.0326(10) 0.0235(10) 0.0336(11) -0.0088(8) 0.0020(9) -0.0024(8)
C00L 0.0365(11) 0.0231(10) 0.0352(11) -0.0074(8) -0.0049(9) -0.0058(8)
C00M 0.0304(10) 0.0308(10) 0.0274(10) 0.0037(8) 0.0026(8) 0.0040(9)
C00N 0.0286(10) 0.0204(9) 0.0283(10) 0.0039(8) -0.0021(8) -0.0024(8)
C00O 0.0300(10) 0.0206(9) 0.0193(9) -0.0032(7) 0.0031(8) -0.0013(8)
C00P 0.0364(11) 0.0295(10) 0.0263(10) -0.0036(8) -0.0013(9) 0.0014(9)
C00Q 0.0407(12) 0.0431(13) 0.0283(11) 0.0025(10) 0.0062(9) 0.0102(11)
C00R 0.0298(11) 0.0405(12) 0.0406(12) 0.0114(11) -0.0015(10) -0.0036(10)
C00S 0.0321(12) 0.0403(13) 0.0476(14) -0.0005(11) -0.0066(11) -0.0125(10)
C00T 0.0440(14) 0.0634(17) 0.0397(13) 0.0097(12) 0.0176(11) 0.0039(13)
C00U 0.0576(17) 0.0444(15) 0.0571(18) 0.0204(13) 0.0050(15) 0.0166(14)
C00V 0.097(2) 0.0329(12) 0.0274(12) 0.0058(10) 0.0005(14) -0.0051(15)
C00W 0.0337(13) 0.0615(16) 0.0530(16) 0.0177(13) 0.0107(11) -0.0065(12)
C00X 0.0621(19) 0.0454(16) 0.0622(18) 0.0240(14) -0.0239(16) -0.0307(15)

loop_
_atom_type_symbol
_atom_type_description
_atom_type_scat_dispersion_real
_atom_type_scat_dispersion_imag
_atom_type_scat_source
C C 0.0181 0.0091 'International Tables Vol C Tables 4.2.6.8 and 6.1.1.4'
H H 0.0000 0.0000 'International Tables Vol C Tables 4.2.6.8 and 6.1.1.4'
F F 0.0727 0.0534 'International Tables Vol C Tables 4.2.6.8 and 6.1.1.4'
N N 0.0311 0.0180 'International Tables Vol C Tables 4.2.6.8 and 6.1.1.4'
O O 0.0492 0.0322 'International Tables Vol C Tables 4.2.6.8 and 6.1.1.4'

loop_
_geom_angle_atom_site_label_1
_geom_angle_atom_site_label_2
_geom_angle_atom_site_label_3
_geom_angle
_geom_angle_site_symmetry_1
_geom_angle_site_symmetry_3
_geom_angle_publ_flag
C007 N005 C008 118.59(16) . . ?
C007 N005 C00O 116.27(16) . . ?
C00O N005 C008 117.12(15) . . ?
C00A N006 C00J 125.04(17) . . ?
O003 C007 N005 120.76(18) . . ?
O003 C007 C009 121.98(18) . . ?
N005 C007 C009 117.12(16) . . ?
C00B C008 N005 119.52(17) . . ?
C00B C008 C00K 119.99(19) . . ?
C00K C008 N005 120.49(18) . . ?
C00C C009 C007 118.86(18) . . ?
C00C C009 C00I 119.84(19) . . ?
C00I C009 C007 121.01(18) . . ?
O002 C00A N006 126.19(19) . . ?
O002 C00A C00O 118.46(17) . . ?
N006 C00A C00O 115.32(17) . . ?
C00H C00B C008 119.81(18) . . ?
C009 C00C C00D 120.06(19) . . ?
C00G C00D C00C 119.91(19) . . ?
C00M C00E C00N 124.72(18) . . ?
C00M C00E C00R 119.2(2) . . ?
C00R C00E C00N 116.1(2) . . ?
C00H C00F C00L 118.38(19) . . ?
C00H C00F C00S 121.1(2) . . ?
C00L C00F C00S 120.5(2) . . ?
C00D C00G C00P 120.2(2) . . ?
C00B C00H C00F 121.14(19) . . ?
C00P C00I C009 120.07(19) . . ?
N006 C00J C00U 110.55(19) . . ?
N006 C00J C00V 106.24(18) . . ?
N006 C00J C00X 108.41(19) . . ?
C00V C00J C00U 108.1(2) . . ?
C00X C00J C00U 111.5(3) . . ?
C00X C00J C00V 111.9(3) . . ?
C00L C00K C008 119.6(2) . . ?
C00K C00L C00F 121.10(19) . . ?
C00Q C00M C00E 120.0(2) . . ?
O004 C00N C00E 121.35(19) . . ?
O004 C00N C00O 116.68(18) . . ?
C00E C00N C00O 121.79(17) . . ?
F001 C00O N005 109.36(16) . . ?
F001 C00O C00A 108.27(15) . . ?
F001 C00O C00N 105.91(15) . . ?
N005 C00O C00A 110.36(15) . . ?
N005 C00O C00N 115.16(15) . . ?
C00A C00O C00N 107.50(16) . . ?
C00I C00P C00G 119.9(2) . . ?
C00T C00Q C00M 120.2(2) . . ?
C00W C00R C00E 120.1(2) . . ?
C00W C00T C00Q 120.4(2) . . ?
C00T C00W C00R 120.3(2) . . ?

loop_
_geom_bond_atom_site_label_1
_geom_bond_atom_site_label_2
_geom_bond_distance
_geom_bond_site_symmetry_2
_geom_bond_publ_flag
F001 C00O 1.403(2) . ?
O002 C00A 1.220(3) . ?
O003 C007 1.220(3) . ?
O004 C00N 1.206(3) . ?
N005 C007 1.398(2) . ?
N005 C008 1.452(2) . ?
N005 C00O 1.431(2) . ?
N006 C00A 1.332(3) . ?
N006 C00J 1.488(3) . ?
C007 C009 1.489(3) . ?
C008 C00B 1.388(3) . ?
C008 C00K 1.391(3) . ?
C009 C00C 1.391(3) . ?
C009 C00I 1.392(3) . ?
C00A C00O 1.556(3) . ?
C00B C00H 1.388(3) . ?
C00C C00D 1.392(3) . ?
C00D C00G 1.386(3) . ?
C00E C00M 1.401(3) . ?
C00E C00N 1.492(3) . ?
C00E C00R 1.401(3) . ?
C00F C00H 1.389(3) . ?
C00F C00L 1.395(3) . ?
C00F C00S 1.507(3) . ?
C00G C00P 1.392(3) . ?
C00I C00P 1.388(3) . ?
C00J C00U 1.525(4) . ?
C00J C00V 1.519(3) . ?
C00J C00X 1.509(3) . ?
C00K C00L 1.389(3) . ?
C00M C00Q 1.389(3) . ?
C00N C00O 1.563(3) . ?
C00Q C00T 1.385(4) . ?
C00R C00W 1.388(4) . ?
C00T C00W 1.377(5) . ?

loop_
_cod_changelog_entry_id
_cod_changelog_entry_author
_cod_changelog_entry_date
_cod_changelog_entry_text
1 'Vaitkus, Antanas' 2022-06-28T17:12:00+03:00
;
 Removed the '_chemical_name_systematic' data item that
 had an incorrect value.
;
